data_4306689
loop_
_publ_author_name
'Wontae Noh'
'Gregory S. Girolami'

_publ_section_title
;
Mono(cycloheptatrienyl) Tantalum Chemistry: Synthesis and Characterization
of New Tantalum Halide, Hydride, and Alkyl Species
;
_journal_name_full 'Inorganic Chemistry'
_journal_page_first 10682
_journal_page_last 10691
_journal_paper_doi 10.1021/ic8015035
_journal_volume 47
_journal_year 2008
_chemical_formula_sum 'C18 H25 Ta'
_chemical_formula_weight 422.33
_chemical_name_systematic
; 
 ? 
;
_space_group_IT_number 62
_symmetry_cell_setting orthorhombic
_symmetry_space_group_name_Hall '-P 2ac 2n'
_symmetry_space_group_name_H-M 'P n m a'
_atom_sites_solution_hydrogens geom
_atom_sites_solution_primary direct
_atom_sites_solution_secondary difmap
_audit_creation_method SHELXL-97
_cell_angle_alpha 90.00
_cell_angle_beta 90.00
_cell_angle_gamma 90.00
_cell_formula_units_Z 4
_cell_length_a 10.750(3)
_cell_length_b 12.064(4)
_cell_length_c 11.646(4)
_cell_measurement_temperature 193(2)
_cell_volume 1510.3(8)
_computing_structure_refinement 'SHELXL-97 (Sheldrick, 1997)'
_computing_structure_solution 'SHELXS-97 (Sheldrick, 1990)'
_diffrn_ambient_temperature 193(2)
_diffrn_measured_fraction_theta_full 0.994
_diffrn_measured_fraction_theta_max 0.994
_diffrn_radiation_monochromator graphite
_diffrn_radiation_source 'fine-focus sealed tube'
_diffrn_radiation_type MoK\a
_diffrn_radiation_wavelength 0.71073
_diffrn_reflns_av_R_equivalents 0.1517
_diffrn_reflns_av_sigmaI/netI 0.0696
_diffrn_reflns_limit_h_max 14
_diffrn_reflns_limit_h_min -14
_diffrn_reflns_limit_k_max 15
_diffrn_reflns_limit_k_min -16
_diffrn_reflns_limit_l_max 14
_diffrn_reflns_limit_l_min -15
_diffrn_reflns_number 13730
_diffrn_reflns_theta_full 28.30
_diffrn_reflns_theta_max 28.30
_diffrn_reflns_theta_min 2.43
_diffrn_standards_decay_% 0
_exptl_absorpt_coefficient_mu 7.263
_exptl_absorpt_correction_type integration
_exptl_crystal_density_diffrn 1.857
_exptl_crystal_density_method 'not measured'
_exptl_crystal_F_000 824
_exptl_crystal_size_max 0.49
_exptl_crystal_size_mid 0.44
_exptl_crystal_size_min 0.23
_refine_diff_density_max 1.616
_refine_diff_density_min -2.378
_refine_diff_density_rms 0.186
_refine_ls_extinction_coef 0.0069(6)
_refine_ls_extinction_expression Fc^*^=kFc[1+0.001xFc^2^\l^3^/sin(2\q)]^-1/4^
_refine_ls_extinction_method SHELXL
_refine_ls_goodness_of_fit_ref 1.020
_refine_ls_hydrogen_treatment mixed
_refine_ls_matrix_type full
_refine_ls_number_parameters 95
_refine_ls_number_reflns 1959
_refine_ls_number_restraints 0
_refine_ls_restrained_S_all 1.020
_refine_ls_R_factor_all 0.0453
_refine_ls_R_factor_gt 0.0314
_refine_ls_shift/su_max 0.004
_refine_ls_shift/su_mean 0.000
_refine_ls_structure_factor_coef Fsqd
_refine_ls_weighting_details 'calc w=1/[\s^2^(Fo^2^)+(0.0381P)^2^+0.0000P] where P=(Fo^2^+2Fc^2^)/3'
_refine_ls_weighting_scheme calc
_refine_ls_wR_factor_gt 0.0886
_refine_ls_wR_factor_ref 0.0926
_reflns_number_gt 1213
_reflns_number_total 1959
_reflns_threshold_expression >2sigma(I)
_cod_data_source_file ic8015035_si_002_6.cif
_cod_data_source_block f46nface
_cod_depositor_comments
;
The following automatic conversions were performed:
'_symmetry_cell_setting' value 'Orthorhombic' changed to 'orthorhombic'
according to '/home/saulius/struct/CIF-dictionaries/cif_core.dic'
dictionary named 'cif_core.dic' version 2.4.1 from 2010-06-29.

Automatic conversion script
Id: cif_fix_enum 1527 2010-12-29 10:47:43Z saulius 
;
_cod_database_code 4306689

loop_
_symmetry_equiv_pos_as_xyz
'x, y, z'
'-x+1/2, -y, z+1/2'
'-x, y+1/2, -z'
'x+1/2, -y+1/2, -z+1/2'
'-x, -y, -z'
'x-1/2, y, -z-1/2'
'x, -y-1/2, z'
'-x-1/2, y-1/2, z-1/2'

loop_
_atom_site_label
_atom_site_type_symbol
_atom_site_fract_x
_atom_site_fract_y
_atom_site_fract_z
_atom_site_U_iso_or_equiv
_atom_site_adp_type
_atom_site_occupancy
_atom_site_symmetry_multiplicity
_atom_site_calc_flag
_atom_site_refinement_flags
_atom_site_disorder_assembly
_atom_site_disorder_group
Ta1 Ta 0.121927(18) 0.2500 1.000547(19) 0.02481(15) Uani 1 2 d S . .
C1 C 0.2160(4) 0.3090(3) 0.8197(4) 0.0272(9) Uani 1 1 d . . .
C2 C 0.2961(4) 0.3461(3) 0.9097(3) 0.0286(9) Uani 1 1 d . . .
C3 C 0.3445(7) 0.2500 0.9634(6) 0.0313(13) Uani 1 2 d S . .
C4 C 0.1574(5) 0.3806(3) 0.7308(4) 0.0444(11) Uani 1 1 d . . .
H4A H 0.1449 0.4553 0.7620 0.067 Uiso 1 1 calc R . .
H4B H 0.0769 0.3492 0.7085 0.067 Uiso 1 1 calc R . .
H4C H 0.2117 0.3847 0.6634 0.067 Uiso 1 1 calc R . .
C5 C 0.3361(4) 0.4628(3) 0.9315(4) 0.0426(11) Uani 1 1 d . . .
H5A H 0.4029 0.4826 0.8780 0.064 Uiso 1 1 calc R . .
H5B H 0.3664 0.4695 1.0106 0.064 Uiso 1 1 calc R . .
H5C H 0.2653 0.5128 0.9202 0.064 Uiso 1 1 calc R . .
C6 C 0.4545(6) 0.2500 1.0468(7) 0.0424(16) Uani 1 2 d S . .
H6A H 0.5326 0.2500 1.0033 0.064 Uiso 1 2 calc SR . .
H6B H 0.4507 0.1837 1.0953 0.064 Uiso 0.50 1 calc PR . .
H6C H 0.4507 0.3163 1.0953 0.064 Uiso 0.50 1 calc PR . .
C11 C -0.0696(8) 0.2500 1.1064(8) 0.095(4) Uani 1 2 d S . .
H11 H -0.1577 0.2500 1.0996 0.115 Uiso 1 2 calc SR . .
C12 C -0.0155(7) 0.3562(6) 1.1106(5) 0.096(3) Uani 1 1 d . . .
H12 H -0.0685 0.4167 1.0924 0.116 Uiso 1 1 calc R . .
C13 C 0.1074(6) 0.3826(4) 1.1386(5) 0.0656(17) Uani 1 1 d . . .
H13 H 0.1334 0.4572 1.1280 0.079 Uiso 1 1 calc R . .
C14 C 0.1949(5) 0.3069(4) 1.1811(4) 0.0481(12) Uani 1 1 d . . .
H14 H 0.2659 0.3398 1.2157 0.058 Uiso 1 1 calc R . .
C21 C -0.0386(9) 0.2500 0.8757(9) 0.149(8) Uani 1 2 d S . .
H21A H -0.1172 0.2500 0.9183 0.224 Uiso 1 2 calc SR . .
H21B H -0.0341 0.1837 0.8273 0.224 Uiso 0.50 1 calc PR . .
H21C H -0.0341 0.3163 0.8273 0.224 Uiso 0.50 1 calc PR . .

loop_
_atom_site_aniso_label
_atom_site_aniso_U_11
_atom_site_aniso_U_22
_atom_site_aniso_U_33
_atom_site_aniso_U_23
_atom_site_aniso_U_13
_atom_site_aniso_U_12
Ta1 0.0227(2) 0.03078(18) 0.02093(19) 0.000 0.00010(10) 0.000
C1 0.032(2) 0.0301(18) 0.019(2) 0.0041(15) 0.0036(18) 0.0006(16)
C2 0.033(2) 0.0254(16) 0.028(2) -0.0017(17) 0.0022(18) -0.0055(16)
C3 0.027(3) 0.047(3) 0.020(3) 0.000 0.004(3) 0.000
C4 0.065(3) 0.034(2) 0.035(3) 0.0109(19) -0.007(3) -0.004(2)
C5 0.042(3) 0.038(2) 0.048(3) -0.012(2) 0.005(3) -0.009(2)
C6 0.026(4) 0.064(4) 0.037(4) 0.000 -0.007(3) 0.000
C11 0.030(5) 0.220(15) 0.036(5) 0.000 0.014(4) 0.000
C12 0.077(5) 0.155(6) 0.057(4) -0.056(4) -0.018(4) 0.066(5)
C13 0.074(4) 0.070(4) 0.052(4) -0.030(3) -0.013(3) 0.020(3)
C14 0.051(3) 0.074(3) 0.019(2) -0.013(2) -0.002(2) -0.006(2)
C21 0.046(6) 0.36(2) 0.037(6) 0.000 -0.008(5) 0.000

loop_
_atom_type_symbol
_atom_type_description
_atom_type_scat_dispersion_real
_atom_type_scat_dispersion_imag
_atom_type_scat_source
C C 0.0033 0.0016 'International Tables Vol C Tables 4.2.6.8 and 6.1.1.4'
H H 0.0000 0.0000 'International Tables Vol C Tables 4.2.6.8 and 6.1.1.4'
Ta Ta -0.7052 6.5227 'International Tables Vol C Tables 4.2.6.8 and 6.1.1.4'

loop_
_geom_angle_atom_site_label_1
_geom_angle_atom_site_label_2
_geom_angle_atom_site_label_3
_geom_angle
_geom_angle_site_symmetry_1
_geom_angle_site_symmetry_3
_geom_angle_publ_flag
C21 Ta1 C13 113.8(2) . 7_565 ?
C21 Ta1 C13 113.8(2) . . ?
C13 Ta1 C13 89.5(3) 7_565 . ?
C21 Ta1 C12 82.5(3) . 7_565 ?
C13 Ta1 C12 35.2(2) 7_565 7_565 ?
C13 Ta1 C12 87.4(3) . 7_565 ?
C21 Ta1 C12 82.5(3) . . ?
C13 Ta1 C12 87.4(3) 7_565 . ?
C13 Ta1 C12 35.2(2) . . ?
C12 Ta1 C12 66.4(4) 7_565 . ?
C21 Ta1 C14 146.4(3) . 7_565 ?
C13 Ta1 C14 35.27(17) 7_565 7_565 ?
C13 Ta1 C14 66.1(2) . 7_565 ?
C12 Ta1 C14 63.9(2) 7_565 7_565 ?
C12 Ta1 C14 83.1(2) . 7_565 ?
C21 Ta1 C14 146.4(3) . . ?
C13 Ta1 C14 66.1(2) 7_565 . ?
C13 Ta1 C14 35.27(17) . . ?
C12 Ta1 C14 83.1(2) 7_565 . ?
C12 Ta1 C14 63.9(2) . . ?
C14 Ta1 C14 34.0(2) 7_565 . ?
C21 Ta1 C11 71.0(4) . . ?
C13 Ta1 C11 65.0(2) 7_565 . ?
C13 Ta1 C11 65.0(2) . . ?
C12 Ta1 C11 34.5(2) 7_565 . ?
C12 Ta1 C11 34.5(2) . . ?
C14 Ta1 C11 80.0(3) 7_565 . ?
C14 Ta1 C11 80.0(3) . . ?
C21 Ta1 C3 129.6(3) . . ?
C13 Ta1 C3 101.2(2) 7_565 . ?
C13 Ta1 C3 101.2(2) . . ?
C12 Ta1 C3 136.0(2) 7_565 . ?
C12 Ta1 C3 136.0(2) . . ?
C14 Ta1 C3 80.2(2) 7_565 . ?
C14 Ta1 C3 80.2(2) . . ?
C11 Ta1 C3 159.3(3) . . ?
C21 Ta1 C1 76.2(3) . . ?
C13 Ta1 C1 147.49(19) 7_565 . ?
C13 Ta1 C1 115.67(18) . . ?
C12 Ta1 C1 153.4(2) 7_565 . ?
C12 Ta1 C1 125.1(2) . . ?
C14 Ta1 C1 136.01(19) 7_565 . ?
C14 Ta1 C1 123.30(19) . . ?
C11 Ta1 C1 143.0(2) . . ?
C3 Ta1 C1 55.89(18) . . ?
C21 Ta1 C1 76.2(3) . 7_565 ?
C13 Ta1 C1 115.67(18) 7_565 7_565 ?
C13 Ta1 C1 147.49(19) . 7_565 ?
C12 Ta1 C1 125.1(2) 7_565 7_565 ?
C12 Ta1 C1 153.39(19) . 7_565 ?
C14 Ta1 C1 123.30(18) 7_565 7_565 ?
C14 Ta1 C1 136.02(19) . 7_565 ?
C11 Ta1 C1 143.0(2) . 7_565 ?
C3 Ta1 C1 55.89(18) . 7_565 ?
C1 Ta1 C1 33.89(17) . 7_565 ?
C21 Ta1 C2 107.9(3) . . ?
C13 Ta1 C2 133.87(19) 7_565 . ?
C13 Ta1 C2 91.42(19) . . ?
C12 Ta1 C2 169.0(2) 7_565 . ?
C12 Ta1 C2 117.5(2) . . ?
C14 Ta1 C2 105.72(16) 7_565 . ?
C14 Ta1 C2 89.61(15) . . ?
C11 Ta1 C2 151.62(8) . . ?
C3 Ta1 C2 33.80(11) . . ?
C1 Ta1 C2 33.99(13) . . ?
C1 Ta1 C2 56.47(12) 7_565 . ?
C1 C1 C2 108.3(2) 7_565 . ?
C1 C1 C4 125.5(2) 7_565 . ?
C2 C1 C4 125.7(3) . . ?
C1 C1 Ta1 73.06(9) 7_565 . ?
C2 C1 Ta1 73.0(2) . . ?
C4 C1 Ta1 126.4(3) . . ?
C3 C2 C1 106.8(4) . . ?
C3 C2 C5 126.2(4) . . ?
C1 C2 C5 126.5(3) . . ?
C3 C2 Ta1 72.7(3) . . ?
C1 C2 Ta1 73.0(2) . . ?
C5 C2 Ta1 126.5(3) . . ?
C2 C3 C2 109.9(6) 7_565 . ?
C2 C3 C6 124.4(3) 7_565 . ?
C2 C3 C6 124.4(3) . . ?
C2 C3 Ta1 73.6(3) 7_565 . ?
C2 C3 Ta1 73.5(3) . . ?
C6 C3 Ta1 130.4(5) . . ?
C12 C11 C12 131.0(9) 7_565 . ?
C12 C11 Ta1 70.3(4) 7_565 . ?
C12 C11 Ta1 70.3(4) . . ?
C13 C12 C11 127.3(7) . . ?
C13 C12 Ta1 69.9(3) . . ?
C11 C12 Ta1 75.1(4) . . ?
C12 C13 C14 124.6(6) . . ?
C12 C13 Ta1 74.9(3) . . ?
C14 C13 Ta1 75.2(3) . . ?
C14 C14 C13 130.7(3) 7_565 . ?
C14 C14 Ta1 72.99(12) 7_565 . ?
C13 C14 Ta1 69.5(3) . . ?

loop_
_geom_bond_atom_site_label_1
_geom_bond_atom_site_label_2
_geom_bond_distance
_geom_bond_site_symmetry_2
_geom_bond_publ_flag
Ta1 C21 2.256(10) . ?
Ta1 C13 2.273(5) 7_565 ?
Ta1 C13 2.274(5) . ?
Ta1 C12 2.338(5) 7_565 ?
Ta1 C12 2.338(5) . ?
Ta1 C14 2.347(5) 7_565 ?
Ta1 C14 2.347(5) . ?
Ta1 C11 2.400(8) . ?
Ta1 C3 2.432(7) . ?
Ta1 C1 2.442(4) . ?
Ta1 C1 2.442(4) 7_565 ?
Ta1 C2 2.443(4) . ?
C1 C1 1.423(7) 7_565 ?
C1 C2 1.428(5) . ?
C1 C4 1.489(5) . ?
C2 C3 1.417(5) . ?
C2 C5 1.493(5) . ?
C3 C2 1.417(5) 7_565 ?
C3 C6 1.530(9) . ?
C11 C12 1.407(8) 7_565 ?
C11 C12 1.407(9) . ?
C12 C13 1.398(9) . ?
C13 C14 1.402(7) . ?
C14 C14 1.373(9) 7_565 ?
